data_7114668
loop_
_publ_author_name
'Hardman, Ned J.'
'Power, Philip P.'

_publ_section_title
;
 Unique structural isomerism involving tetrazole and amide/azide
 derivatives of gallium
;
_journal_issue 13
_journal_name_full 'Chemical Communications'
_journal_page_first 1184
_journal_paper_doi 10.1039/b100466m
_journal_year 2001
_chemical_formula_sum 'C35 H59 Ga N6 Si2'
_chemical_formula_weight 689.78
_chemical_melting_point 160
_chemical_name_common NacNacGaN(SiMe3)2(N3)
_chemical_name_systematic
;

?

;
_space_group_IT_number 60
_symmetry_cell_setting orthorhombic
_symmetry_space_group_name_Hall '-P 2n 2ab'
_symmetry_space_group_name_H-M 'P b c n'
_atom_sites_solution_hydrogens geom
_atom_sites_solution_primary direct
_atom_sites_solution_secondary difmap
_audit_creation_method SHELXL-97
_cell_angle_alpha 90.00
_cell_angle_beta 90.00
_cell_angle_gamma 90.00
_cell_formula_units_Z 8
_cell_length_a 20.1655(8)
_cell_length_b 17.8134(7)
_cell_length_c 21.2546(9)
_cell_measurement_temperature 91(2)
_cell_measurement_theta_max 31.25
_cell_measurement_theta_min 2.45
_cell_volume 7635.0(5)
_computing_cell_refinement 'Bruker SMART'
_computing_data_collection 'Bruker SMART'
_computing_data_reduction 'Bruker SHELXTL v. 5.10'
_computing_molecular_graphics 'XP, Bruker SHELXTL v. 5.10'
_computing_publication_material 'XCIF, Bruker SHELXTL v. 5.10'
_computing_structure_refinement 'XL, Bruker SHELXTL v. 5.10'
_computing_structure_solution 'XS, Bruker SHELXTL v. 5.10'
_diffrn_ambient_temperature 91(2)
_diffrn_measured_fraction_theta_full 0.964
_diffrn_measured_fraction_theta_max 0.964
_diffrn_measurement_device_type 'Bruker SMART 1000'
_diffrn_measurement_method /w
_diffrn_radiation_monochromator graphite
_diffrn_radiation_source 'fine-focus sealed tube'
_diffrn_radiation_type MoK\a
_diffrn_radiation_wavelength 0.71073
_diffrn_reflns_av_R_equivalents 0.0000
_diffrn_reflns_av_sigmaI/netI 0.0264
_diffrn_reflns_limit_h_max 29
_diffrn_reflns_limit_h_min 0
_diffrn_reflns_limit_k_max 26
_diffrn_reflns_limit_k_min 0
_diffrn_reflns_limit_l_max 31
_diffrn_reflns_limit_l_min 0
_diffrn_reflns_number 12263
_diffrn_reflns_theta_full 31.50
_diffrn_reflns_theta_max 31.50
_diffrn_reflns_theta_min 1.53
_diffrn_standards_decay_% <0.01
_diffrn_standards_number '50 frames remeasured'
_exptl_absorpt_coefficient_mu 0.815
_exptl_absorpt_correction_T_max 0.7364
_exptl_absorpt_correction_T_min 0.6720
_exptl_absorpt_correction_type empirical
_exptl_absorpt_process_details
;? SADABS: an empirical absorption program by G. M. Sheldrick

using the method described by Blessing, R. H.; Acta Cryst.

A51, 1995, 33.

;
_exptl_crystal_density_diffrn 1.200
_exptl_crystal_density_meas 5994
_exptl_crystal_density_method 'not measured'
_exptl_crystal_F_000 2960
_exptl_crystal_size_max 0.53
_exptl_crystal_size_mid 0.49
_exptl_crystal_size_min 0.40
_refine_diff_density_max 0.897
_refine_diff_density_min -0.379
_refine_diff_density_rms 0.071
_refine_ls_extinction_method none
_refine_ls_goodness_of_fit_ref 0.993
_refine_ls_hydrogen_treatment mixed
_refine_ls_matrix_type full
_refine_ls_number_parameters 397
_refine_ls_number_reflns 12263
_refine_ls_number_restraints 0
_refine_ls_restrained_S_all 0.993
_refine_ls_R_factor_all 0.0552
_refine_ls_R_factor_gt 0.0354
_refine_ls_shift/su_max 0.002
_refine_ls_shift/su_mean 0.000
_refine_ls_structure_factor_coef Fsqd
_refine_ls_weighting_details 'calc w=1/[\s^2^(Fo^2^)+(0.0542P)^2^+4.4273P] where P=(Fo^2^+2Fc^2^)/3'
_refine_ls_weighting_scheme calc
_refine_ls_wR_factor_gt 0.0901
_refine_ls_wR_factor_ref 0.1023
_reflns_number_gt 9374
_reflns_number_total 12263
_reflns_threshold_expression >2sigma(I)
_cod_data_source_file b100466m.txt
_cod_data_source_block nh12
_cod_original_sg_symbol_H-M 'P bcn'
_cod_database_code 7114668

loop_
_symmetry_equiv_pos_as_xyz
'x, y, z'
'-x+1/2, -y+1/2, z+1/2'
'-x, y, -z+1/2'
'x+1/2, -y+1/2, -z'
'-x, -y, -z'
'x-1/2, y-1/2, -z-1/2'
'x, -y, z-1/2'
'-x-1/2, y-1/2, z'

loop_
_atom_site_label
_atom_site_type_symbol
_atom_site_fract_x
_atom_site_fract_y
_atom_site_fract_z
_atom_site_U_iso_or_equiv
_atom_site_adp_type
_atom_site_occupancy
_atom_site_symmetry_multiplicity
_atom_site_calc_flag
_atom_site_refinement_flags
Ga1 Ga 0.239235(8) 0.637545(9) 0.091140(7) 0.01326(5) Uani 1 1 d .
Si1 Si 0.36030(2) 0.55127(2) 0.15598(2) 0.01850(9) Uani 1 1 d .
N1 N 0.21345(6) 0.56313(7) 0.02877(5) 0.0159(2) Uani 1 1 d .
C1 C 0.17528(8) 0.50535(9) 0.04750(7) 0.0184(3) Uani 1 1 d .
Si2 Si 0.36215(2) 0.72103(3) 0.14007(2) 0.01914(9) Uani 1 1 d .
N2 N 0.16354(6) 0.62645(7) 0.14808(6) 0.0156(2) Uani 1 1 d .
C2 C 0.14192(8) 0.50303(9) 0.10503(7) 0.0193(3) Uani 1 1 d .
H2A H 0.1241 0.4555 0.1163 0.023 Uiso 1 1 calc R
N3 N 0.32168(6) 0.63452(7) 0.13280(6) 0.0161(2) Uani 1 1 d .
C3 C 0.13088(8) 0.56134(9) 0.14884(7) 0.0184(3) Uani 1 1 d .
N4 N 0.22590(7) 0.73110(8) 0.04826(6) 0.0207(3) Uani 1 1 d .
C4 C 0.16792(10) 0.43771(10) 0.00538(8) 0.0275(4) Uani 1 1 d .
H4B H 0.1929 0.4458 -0.0336 0.041 Uiso 1 1 calc R
H4C H 0.1209 0.4301 -0.0046 0.041 Uiso 1 1 calc R
H4D H 0.1852 0.3932 0.0270 0.041 Uiso 1 1 calc R
N5 N 0.25033(7) 0.74616(8) -0.00223(6) 0.0232(3) Uani 1 1 d .
C5 C 0.07896(9) 0.54594(10) 0.19827(8) 0.0267(3) Uani 1 1 d .
H5A H 0.0739 0.5902 0.2252 0.040 Uiso 1 1 calc R
H5B H 0.0927 0.5030 0.2239 0.040 Uiso 1 1 calc R
H5C H 0.0366 0.5346 0.1778 0.040 Uiso 1 1 calc R
N6 N 0.27209(10) 0.76462(10) -0.04961(7) 0.0384(4) Uani 1 1 d .
C6 C 0.22394(8) 0.57377(8) -0.03858(7) 0.0172(3) Uani 1 1 d .
C7 C 0.16996(8) 0.59804(9) -0.07582(7) 0.0215(3) Uani 1 1 d .
C8 C 0.17998(9) 0.60805(10) -0.14051(8) 0.0254(3) Uani 1 1 d .
H8A H 0.1439 0.6241 -0.1660 0.030 Uiso 1 1 calc R
C9 C 0.24067(9) 0.59527(10) -0.16812(7) 0.0262(3) Uani 1 1 d .
H9A H 0.2463 0.6019 -0.2121 0.031 Uiso 1 1 calc R
C10 C 0.29319(9) 0.57274(10) -0.13101(7) 0.0231(3) Uani 1 1 d .
H10A H 0.3351 0.5641 -0.1501 0.028 Uiso 1 1 calc R
C11 C 0.28647(8) 0.56219(9) -0.06603(7) 0.0188(3) Uani 1 1 d .
C12 C 0.10217(9) 0.61711(11) -0.04940(8) 0.0288(4) Uani 1 1 d .
H12A H 0.1037 0.6113 -0.0026 0.035 Uiso 1 1 calc R
C13 C 0.08483(11) 0.69890(12) -0.06463(9) 0.0371(4) Uani 1 1 d .
H13A H 0.1196 0.7320 -0.0482 0.056 Uiso 1 1 calc R
H13B H 0.0423 0.7118 -0.0451 0.056 Uiso 1 1 calc R
H13C H 0.0815 0.7052 -0.1103 0.056 Uiso 1 1 calc R
C14 C 0.04756(11) 0.56511(15) -0.07541(11) 0.0459(5) Uani 1 1 d .
H14A H 0.0047 0.5792 -0.0571 0.069 Uiso 1 1 calc R
H14B H 0.0578 0.5130 -0.0643 0.069 Uiso 1 1 calc R
H14C H 0.0455 0.5701 -0.1213 0.069 Uiso 1 1 calc R
C15 C 0.34715(8) 0.53753(10) -0.02956(7) 0.0220(3) Uani 1 1 d .
H15A H 0.3381 0.5450 0.0163 0.026 Uiso 1 1 calc R
C16 C 0.40794(9) 0.58509(12) -0.04744(9) 0.0320(4) Uani 1 1 d .
H16A H 0.3981 0.6383 -0.0403 0.048 Uiso 1 1 calc R
H16B H 0.4185 0.5772 -0.0919 0.048 Uiso 1 1 calc R
H16C H 0.4459 0.5701 -0.0215 0.048 Uiso 1 1 calc R
C17 C 0.36168(11) 0.45428(11) -0.04053(9) 0.0346(4) Uani 1 1 d .
H17A H 0.3233 0.4243 -0.0276 0.052 Uiso 1 1 calc R
H17B H 0.4005 0.4394 -0.0158 0.052 Uiso 1 1 calc R
H17C H 0.3706 0.4457 -0.0853 0.052 Uiso 1 1 calc R
C18 C 0.14296(7) 0.68759(8) 0.18896(7) 0.0164(3) Uani 1 1 d .
C19 C 0.09855(8) 0.74164(9) 0.16484(7) 0.0186(3) Uani 1 1 d .
C20 C 0.07944(8) 0.80055(9) 0.20396(8) 0.0229(3) Uani 1 1 d .
H20A H 0.0493 0.8372 0.1885 0.027 Uiso 1 1 calc R
C21 C 0.10333(8) 0.80695(9) 0.26492(7) 0.0228(3) Uani 1 1 d .
H21A H 0.0900 0.8479 0.2906 0.027 Uiso 1 1 calc R
C22 C 0.14653(8) 0.75363(9) 0.28802(7) 0.0212(3) Uani 1 1 d .
H22A H 0.1627 0.7583 0.3298 0.025 Uiso 1 1 calc R
C23 C 0.16713(8) 0.69275(9) 0.25117(7) 0.0182(3) Uani 1 1 d .
C24 C 0.06891(8) 0.73635(10) 0.09900(7) 0.0220(3) Uani 1 1 d .
H24A H 0.0993 0.7049 0.0728 0.026 Uiso 1 1 calc R
C25 C 0.00130(10) 0.69717(14) 0.10094(9) 0.0395(5) Uani 1 1 d .
H25A H 0.0059 0.6481 0.1213 0.059 Uiso 1 1 calc R
H25B H -0.0151 0.6903 0.0579 0.059 Uiso 1 1 calc R
H25C H -0.0301 0.7281 0.1248 0.059 Uiso 1 1 calc R
C26 C 0.06368(12) 0.81325(11) 0.06806(9) 0.0387(5) Uani 1 1 d .
H26A H 0.1075 0.8370 0.0672 0.058 Uiso 1 1 calc R
H26B H 0.0329 0.8447 0.0921 0.058 Uiso 1 1 calc R
H26C H 0.0472 0.8075 0.0249 0.058 Uiso 1 1 calc R
C27 C 0.21158(9) 0.63502(10) 0.28200(7) 0.0250(3) Uani 1 1 d .
H27A H 0.2231 0.5956 0.2503 0.030 Uiso 1 1 calc R
C28 C 0.17539(11) 0.59763(11) 0.33749(8) 0.0336(4) Uani 1 1 d .
H28A H 0.2048 0.5609 0.3575 0.050 Uiso 1 1 calc R
H28B H 0.1355 0.5722 0.3221 0.050 Uiso 1 1 calc R
H28C H 0.1628 0.6360 0.3683 0.050 Uiso 1 1 calc R
C29 C 0.27578(10) 0.67144(12) 0.30599(8) 0.0317(4) Uani 1 1 d .
H29A H 0.2992 0.6950 0.2707 0.048 Uiso 1 1 calc R
H29B H 0.3041 0.6330 0.3250 0.048 Uiso 1 1 calc R
H29C H 0.2650 0.7096 0.3375 0.048 Uiso 1 1 calc R
C30 C 0.44354(9) 0.53806(11) 0.11752(8) 0.0270(3) Uani 1 1 d .
H30A H 0.4717 0.5815 0.1266 0.041 Uiso 1 1 calc R
H30B H 0.4377 0.5332 0.0719 0.041 Uiso 1 1 calc R
H30C H 0.4645 0.4925 0.1340 0.041 Uiso 1 1 calc R
C31 C 0.30771(9) 0.46777(9) 0.13788(8) 0.0253(3) Uani 1 1 d .
H31A H 0.2641 0.4738 0.1576 0.038 Uiso 1 1 calc R
H31B H 0.3291 0.4224 0.1543 0.038 Uiso 1 1 calc R
H31C H 0.3023 0.4632 0.0922 0.038 Uiso 1 1 calc R
C32 C 0.37709(9) 0.54172(10) 0.24253(8) 0.0282(4) Uani 1 1 d .
H32A H 0.3355 0.5475 0.2659 0.042 Uiso 1 1 calc R
H32B H 0.4085 0.5806 0.2557 0.042 Uiso 1 1 calc R
H32C H 0.3960 0.4921 0.2511 0.042 Uiso 1 1 calc R
C33 C 0.43117(10) 0.71895(11) 0.19937(9) 0.0333(4) Uani 1 1 d .
H33A H 0.4133 0.7049 0.2406 0.050 Uiso 1 1 calc R
H33B H 0.4516 0.7687 0.2021 0.050 Uiso 1 1 calc R
H33C H 0.4646 0.6821 0.1864 0.050 Uiso 1 1 calc R
C34 C 0.40315(9) 0.74914(10) 0.06465(9) 0.0275(3) Uani 1 1 d .
H34A H 0.3699 0.7514 0.0310 0.041 Uiso 1 1 calc R
H34B H 0.4372 0.7121 0.0537 0.041 Uiso 1 1 calc R
H34C H 0.4238 0.7986 0.0697 0.041 Uiso 1 1 calc R
C35 C 0.30527(9) 0.79843(9) 0.16555(8) 0.0251(3) Uani 1 1 d .
H35A H 0.2677 0.8016 0.1364 0.038 Uiso 1 1 calc R
H35B H 0.3295 0.8461 0.1655 0.038 Uiso 1 1 calc R
H35C H 0.2889 0.7880 0.2081 0.038 Uiso 1 1 calc R

loop_
_atom_site_aniso_label
_atom_site_aniso_U_11
_atom_site_aniso_U_22
_atom_site_aniso_U_33
_atom_site_aniso_U_23
_atom_site_aniso_U_13
_atom_site_aniso_U_12
Ga1 0.01317(8) 0.01421(8) 0.01240(7) 0.00012(5) 0.00033(5) -0.00027(6)
Si1 0.0174(2) 0.0191(2) 0.01897(18) 0.00243(15) -0.00036(15) 0.00320(15)
N1 0.0170(6) 0.0179(6) 0.0128(5) -0.0015(4) 0.0021(4) -0.0012(5)
C1 0.0198(7) 0.0170(7) 0.0184(6) -0.0022(5) 0.0005(5) -0.0014(5)
Si2 0.0163(2) 0.0194(2) 0.02170(19) 0.00074(16) -0.00385(15) -0.00238(16)
N2 0.0157(6) 0.0159(6) 0.0150(5) -0.0014(4) 0.0025(4) -0.0003(5)
C2 0.0213(7) 0.0162(7) 0.0204(7) -0.0003(5) 0.0019(5) -0.0044(6)
N3 0.0151(6) 0.0164(6) 0.0167(5) 0.0010(4) -0.0017(4) 0.0001(5)
C3 0.0191(7) 0.0197(7) 0.0165(6) 0.0006(5) 0.0014(5) -0.0019(6)
N4 0.0220(7) 0.0202(6) 0.0200(6) 0.0028(5) 0.0000(5) 0.0019(5)
C4 0.0372(10) 0.0217(8) 0.0235(7) -0.0073(6) 0.0061(7) -0.0082(7)
N5 0.0309(7) 0.0176(6) 0.0212(6) 0.0042(5) -0.0076(5) -0.0047(5)
C5 0.0290(9) 0.0258(8) 0.0253(7) -0.0038(6) 0.0118(6) -0.0088(7)
N6 0.0570(12) 0.0372(9) 0.0211(7) 0.0102(6) -0.0009(7) -0.0132(8)
C6 0.0207(7) 0.0162(7) 0.0145(6) -0.0006(5) 0.0009(5) -0.0019(5)
C7 0.0234(8) 0.0224(8) 0.0185(6) -0.0017(6) -0.0019(6) -0.0001(6)
C8 0.0314(9) 0.0255(8) 0.0193(7) 0.0009(6) -0.0051(6) 0.0016(7)
C9 0.0384(10) 0.0250(8) 0.0151(6) 0.0017(6) 0.0006(6) -0.0030(7)
C10 0.0279(8) 0.0251(8) 0.0164(6) -0.0006(6) 0.0044(6) -0.0025(6)
C11 0.0221(7) 0.0178(7) 0.0165(6) -0.0018(5) 0.0022(5) -0.0018(6)
C12 0.0215(8) 0.0402(10) 0.0247(8) -0.0023(7) -0.0037(6) 0.0035(7)
C13 0.0322(10) 0.0444(12) 0.0347(10) -0.0057(8) -0.0073(8) 0.0142(9)
C14 0.0276(10) 0.0583(15) 0.0518(12) -0.0072(11) -0.0025(9) -0.0067(10)
C15 0.0199(7) 0.0281(8) 0.0181(6) -0.0014(6) 0.0026(5) 0.0014(6)
C16 0.0217(8) 0.0469(11) 0.0275(8) -0.0016(8) 0.0037(7) -0.0052(8)
C17 0.0391(11) 0.0299(9) 0.0350(9) -0.0005(8) -0.0032(8) 0.0093(8)
C18 0.0163(7) 0.0168(7) 0.0162(6) -0.0015(5) 0.0030(5) -0.0014(5)
C19 0.0167(7) 0.0200(7) 0.0192(6) -0.0010(5) 0.0001(5) -0.0001(5)
C20 0.0210(8) 0.0219(8) 0.0257(7) -0.0027(6) -0.0008(6) 0.0038(6)
C21 0.0249(8) 0.0205(7) 0.0231(7) -0.0052(6) 0.0044(6) 0.0011(6)
C22 0.0259(8) 0.0211(7) 0.0168(6) -0.0021(5) 0.0031(5) -0.0009(6)
C23 0.0202(7) 0.0191(7) 0.0153(6) 0.0002(5) 0.0030(5) 0.0000(6)
C24 0.0192(7) 0.0250(8) 0.0218(7) -0.0035(6) -0.0030(6) 0.0048(6)
C25 0.0270(9) 0.0590(14) 0.0324(9) -0.0079(9) -0.0036(7) -0.0125(10)
C26 0.0529(13) 0.0300(10) 0.0331(9) 0.0009(8) -0.0189(9) 0.0062(9)
C27 0.0352(9) 0.0242(8) 0.0156(6) -0.0019(6) 0.0000(6) 0.0085(7)
C28 0.0565(13) 0.0234(9) 0.0210(7) 0.0033(6) 0.0009(8) 0.0025(8)
C29 0.0328(10) 0.0438(11) 0.0185(7) -0.0014(7) -0.0033(6) 0.0113(8)
C30 0.0211(8) 0.0321(9) 0.0279(8) 0.0001(7) 0.0011(6) 0.0067(7)
C31 0.0248(8) 0.0199(7) 0.0311(8) 0.0046(6) -0.0018(6) 0.0011(6)
C32 0.0313(9) 0.0307(9) 0.0225(7) 0.0066(6) -0.0014(6) 0.0069(7)
C33 0.0283(9) 0.0337(10) 0.0379(9) 0.0008(8) -0.0150(8) -0.0047(8)
C34 0.0219(8) 0.0269(9) 0.0337(9) 0.0060(7) 0.0029(7) -0.0036(7)
C35 0.0278(9) 0.0201(8) 0.0274(8) -0.0038(6) -0.0030(6) -0.0004(6)

loop_
_atom_type_symbol
_atom_type_description
_atom_type_scat_dispersion_real
_atom_type_scat_dispersion_imag
_atom_type_scat_source
C C 0.0033 0.0016 'International Tables Vol C Tables 4.2.6.8 and 6.1.1.4'
H H 0.0000 0.0000 'International Tables Vol C Tables 4.2.6.8 and 6.1.1.4'
N N 0.0061 0.0033 'International Tables Vol C Tables 4.2.6.8 and 6.1.1.4'
Si Si 0.0817 0.0704 'International Tables Vol C Tables 4.2.6.8 and 6.1.1.4'
Ga Ga 0.2307 1.6083 'International Tables Vol C Tables 4.2.6.8 and 6.1.1.4'

loop_
_geom_angle_atom_site_label_1
_geom_angle_atom_site_label_2
_geom_angle_atom_site_label_3
_geom_angle
N3 Ga1 N4 111.82(6)
N3 Ga1 N1 122.45(5)
N4 Ga1 N1 103.34(6)
N3 Ga1 N2 113.23(5)
N4 Ga1 N2 105.79(6)
N1 Ga1 N2 98.28(5)
N3 Si1 C31 111.42(7)
N3 Si1 C32 115.71(7)
C31 Si1 C32 103.42(8)
N3 Si1 C30 112.43(7)
C31 Si1 C30 108.51(8)
C32 Si1 C30 104.67(8)
C1 N1 C6 118.20(12)
C1 N1 Ga1 118.20(10)
C6 N1 Ga1 122.76(10)
N1 C1 C2 123.88(14)
N1 C1 C4 119.45(13)
C2 C1 C4 116.67(14)
N3 Si2 C35 112.83(7)
N3 Si2 C34 111.46(7)
C35 Si2 C34 108.73(8)
N3 Si2 C33 112.79(8)
C35 Si2 C33 105.91(9)
C34 Si2 C33 104.64(9)
C3 N2 C18 120.21(12)
C3 N2 Ga1 118.70(10)
C18 N2 Ga1 121.09(9)
C1 C2 C3 129.16(14)
Si1 N3 Si2 120.99(7)
Si1 N3 Ga1 123.39(7)
Si2 N3 Ga1 115.32(7)
N2 C3 C2 123.61(14)
N2 C3 C5 120.62(13)
C2 C3 C5 115.77(14)
N5 N4 Ga1 123.82(12)
N6 N5 N4 175.99(19)
C11 C6 C7 120.24(13)
C11 C6 N1 121.23(13)
C7 C6 N1 118.51(13)
C8 C7 C6 118.51(15)
C8 C7 C12 117.71(15)
C6 C7 C12 123.73(14)
C9 C8 C7 121.72(16)
C8 C9 C10 119.12(15)
C9 C10 C11 121.90(16)
C10 C11 C6 118.48(15)
C10 C11 C15 117.75(14)
C6 C11 C15 123.76(13)
C7 C12 C13 109.90(16)
C7 C12 C14 112.13(16)
C13 C12 C14 109.41(17)
C11 C15 C17 110.99(14)
C11 C15 C16 110.97(14)
C17 C15 C16 110.11(15)
C19 C18 C23 120.99(13)
C19 C18 N2 118.36(13)
C23 C18 N2 120.65(13)
C20 C19 C18 118.19(14)
C20 C19 C24 119.08(14)
C18 C19 C24 122.69(13)
C21 C20 C19 121.56(15)
C22 C21 C20 119.69(15)
C21 C22 C23 121.43(14)
C22 C23 C18 118.13(14)
C22 C23 C27 117.37(13)
C18 C23 C27 124.44(14)
C19 C24 C26 111.59(14)
C19 C24 C25 110.64(14)
C26 C24 C25 111.08(16)
C23 C27 C29 110.85(15)
C23 C27 C28 110.19(15)
C29 C27 C28 109.17(14)

loop_
_geom_bond_atom_site_label_1
_geom_bond_atom_site_label_2
_geom_bond_distance
Ga1 N3 1.8844(13)
Ga1 N4 1.9184(13)
Ga1 N1 1.9455(12)
Ga1 N2 1.9579(12)
Si1 N3 1.7460(13)
Si1 C31 1.8669(18)
Si1 C32 1.8782(17)
Si1 C30 1.8819(18)
N1 C1 1.3455(19)
N1 C6 1.4594(18)
C1 C2 1.396(2)
C1 C4 1.508(2)
Si2 N3 1.7505(13)
Si2 C35 1.8734(18)
Si2 C34 1.8718(18)
Si2 C33 1.8781(18)
N2 C3 1.3340(19)
N2 C18 1.4538(18)
C2 C3 1.413(2)
C3 C5 1.508(2)
N4 N5 1.2107(19)
N5 N6 1.147(2)
C6 C11 1.405(2)
C6 C7 1.414(2)
C7 C8 1.401(2)
C7 C12 1.516(2)
C8 C9 1.376(3)
C9 C10 1.380(2)
C10 C11 1.400(2)
C11 C15 1.514(2)
C12 C13 1.533(3)
C12 C14 1.542(3)
C15 C17 1.529(3)
C15 C16 1.538(2)
C18 C19 1.412(2)
C18 C23 1.412(2)
C19 C20 1.393(2)
C19 C24 1.524(2)
C20 C21 1.387(2)
C21 C22 1.379(2)
C22 C23 1.401(2)
C23 C27 1.513(2)
C24 C26 1.523(3)
C24 C25 1.532(3)
C27 C29 1.535(3)
C27 C28 1.538(2)
